data_7114679
loop_
_publ_author_name
'Carlucci, Lucia'
'Ciani, Gianfranco'
'Proserpio, Davide M.'
'Rizzato, Silvia'

_publ_section_title
;
 Interlinked molecular squares with [Cu(2,2&#x2032;-bipy)]2+ corners
 generating a three-dimensional network of unprecedented topological type
;
_journal_issue 13
_journal_name_full 'Chemical Communications'
_journal_page_first 1198
_journal_paper_doi 10.1039/b103736f
_journal_year 2001
_chemical_formula_sum 'C45 H43 B3 Cl3 Cu2 F12 N8 O2.5'
_chemical_formula_weight 1229.73
_space_group_IT_number 15
_symmetry_cell_setting monoclinic
_symmetry_space_group_name_Hall '-C 2yc'
_symmetry_space_group_name_H-M 'C 1 2/c 1'
_atom_sites_solution_hydrogens geom
_atom_sites_solution_primary direct
_atom_sites_solution_secondary difmap
_cell_angle_alpha 90.00
_cell_angle_beta 111.424(9)
_cell_angle_gamma 90.00
_cell_formula_units_Z 4
_cell_length_a 11.457(5)
_cell_length_b 40.814(17)
_cell_length_c 14.502(6)
_cell_measurement_reflns_used 902
_cell_measurement_temperature 293(2)
_cell_measurement_theta_max 24
_cell_measurement_theta_min 3
_cell_volume 6313(5)
_computing_molecular_graphics SCHAKAL
_computing_structure_refinement 'SHELXL-97 (Sheldrick, 1997)'
_computing_structure_solution SIR92
_diffrn_ambient_temperature 293(2)
_diffrn_detector_type CCD_plate
_diffrn_measured_fraction_theta_full 0.994
_diffrn_measured_fraction_theta_max 0.994
_diffrn_measurement_device SMART
_diffrn_measurement_method omega-scan
_diffrn_radiation_monochromator graphite
_diffrn_radiation_source 'fine-focus sealed tube'
_diffrn_radiation_type MoK\a
_diffrn_radiation_wavelength 0.71073
_diffrn_reflns_av_R_equivalents 0.0546
_diffrn_reflns_av_sigmaI/netI 0.0514
_diffrn_reflns_limit_h_max 13
_diffrn_reflns_limit_h_min -13
_diffrn_reflns_limit_k_max 46
_diffrn_reflns_limit_k_min -46
_diffrn_reflns_limit_l_max 11
_diffrn_reflns_limit_l_min -16
_diffrn_reflns_number 14189
_diffrn_reflns_theta_full 24.01
_diffrn_reflns_theta_max 24.
_diffrn_reflns_theta_min 2.
_diffrn_standards_decay_% 10
_exptl_absorpt_coefficient_mu 0.875
_exptl_absorpt_correction_T_max 1.000
_exptl_absorpt_correction_T_min 0.397
_exptl_absorpt_correction_type sadabs
_exptl_crystal_colour blue
_exptl_crystal_density_diffrn 1.294
_exptl_crystal_density_method 'not measured'
_exptl_crystal_description column
_exptl_crystal_F_000 2484
_exptl_crystal_size_max 0.20
_exptl_crystal_size_mid 0.12
_exptl_crystal_size_min 0.08
_refine_diff_density_max 0.866
_refine_diff_density_min -0.517
_refine_diff_density_rms 0.133
_refine_ls_extinction_method none
_refine_ls_goodness_of_fit_all 1.073
_refine_ls_hydrogen_treatment mixed
_refine_ls_matrix_type full
_refine_ls_number_parameters 373
_refine_ls_number_reflns 4937
_refine_ls_number_restraints 302
_refine_ls_restrained_S_all 1.081
_refine_ls_R_factor_all 0.1194
_refine_ls_R_factor_obs 0.0851
_refine_ls_shift/su_max 0.073
_refine_ls_shift/su_mean 0.004
_refine_ls_structure_factor_coef Fsqd
_refine_ls_weighting_details 'calc w=1/[\s^2^(Fo^2^)+(0.1795P)^2^+6.1792P] where P=(Fo^2^+2Fc^2^)/3'
_refine_ls_weighting_scheme calc
_refine_ls_wR_factor_all 0.2790
_refine_ls_wR_factor_obs 0.2436
_reflns_number_observed 3240
_reflns_number_total 4937
_reflns_observed_criterion >2sigma(I)
_cod_data_source_file b103736f.txt
_cod_data_source_block 3
_cod_depositor_comments
;
The following automatic conversions were performed:

'_symmetry_cell_setting' value 'Monoclinic' changed to 'monoclinic'
according to
/usr/data/users/saulius/automatic-downloads/retrospective/RSC/lib/dictionaries/cif_core.dic
dictionary named 'cif_core.dic' version 2.4.2 from 2011-04-26.

Automatic conversion script
Id: cif_fix_values 2281 2013-09-26 08:29:07Z andrius 
;
_cod_original_sg_symbol_H-M 'C 2/c'
_cod_original_formula_sum 'C45 H43 B3 Cl3 Cu2 F12 N8 O2.50'
_cod_database_code 7114679
_exptl_absorpt_correction_nazim 2.85
_diffrn_measurement_domega 0.30
_diffrn_measurement_rtime 20

loop_
_symmetry_equiv_pos_as_xyz
'x, y, z'
'-x, y, -z+1/2'
'x+1/2, y+1/2, z'
'-x+1/2, y+1/2, -z+1/2'
'-x, -y, -z'
'x, -y, z-1/2'
'-x+1/2, -y+1/2, -z'
'x+1/2, -y+1/2, z-1/2'

loop_
_atom_site_label
_atom_site_type_symbol
_atom_site_fract_x
_atom_site_fract_y
_atom_site_fract_z
_atom_site_U_iso_or_equiv
_atom_site_adp_type
_atom_site_occupancy
_atom_site_symmetry_multiplicity
_atom_site_calc_flag
_atom_site_refinement_flags
_atom_site_disorder_assembly
_atom_site_disorder_group
Cu Cu 0.56154(7) 0.105271(18) 0.11177(6) 0.0591(4) Uani 1 1 d . . .
Cl Cl 0.5000 0.12656(6) 0.2500 0.0699(7) Uani 1 2 d S . .
N1 N 0.5271(5) 0.05675(13) 0.1163(4) 0.0590(13) Uani 1 1 d . . .
C11 C 0.6236(7) 0.03933(17) 0.1789(5) 0.0654(17) Uani 1 1 d . . .
C12 C 0.6140(9) 0.00624(19) 0.1873(6) 0.081(2) Uani 1 1 d . . .
H12 H 0.6820 -0.0057 0.2291 0.097 Uiso 1 1 calc R . .
C13 C 0.5038(10) -0.0096(2) 0.1340(7) 0.090(3) Uani 1 1 d . . .
H13 H 0.4959 -0.0321 0.1408 0.108 Uiso 1 1 calc R . .
C14 C 0.4064(9) 0.0082(2) 0.0711(7) 0.085(2) Uani 1 1 d . . .
H14 H 0.3314 -0.0019 0.0333 0.102 Uiso 1 1 calc R . .
C15 C 0.4213(7) 0.04029(19) 0.0650(6) 0.075(2) Uani 1 1 d . . .
H15 H 0.3541 0.0522 0.0223 0.090 Uiso 1 1 calc R . .
N2 N 0.7269(5) 0.09110(15) 0.2130(4) 0.0622(14) Uani 1 1 d . . .
C21 C 0.7317(6) 0.05895(18) 0.2358(5) 0.0649(17) Uani 1 1 d . . .
C22 C 0.8327(8) 0.0458(2) 0.3132(7) 0.097(3) Uani 1 1 d . . .
H22 H 0.8354 0.0236 0.3282 0.117 Uiso 1 1 calc R . .
C23 C 0.9288(8) 0.0665(3) 0.3673(8) 0.113(3) Uani 1 1 d . . .
H23 H 0.9963 0.0584 0.4204 0.135 Uiso 1 1 calc R . .
C24 C 0.9241(8) 0.0987(3) 0.3423(8) 0.105(3) Uani 1 1 d . . .
H24 H 0.9900 0.1127 0.3764 0.126 Uiso 1 1 calc R . .
C25 C 0.8201(7) 0.1107(2) 0.2655(6) 0.083(2) Uani 1 1 d . . .
H25 H 0.8156 0.1329 0.2505 0.099 Uiso 1 1 calc R . .
N3 N 0.3982(5) 0.11325(14) -0.0013(4) 0.0620(14) Uani 1 1 d . . .
C31 C 0.2925(7) 0.1204(2) 0.0135(6) 0.086(2) Uani 1 1 d . . .
H31 H 0.2954 0.1233 0.0779 0.103 Uiso 1 1 calc R . .
C32 C 0.1782(7) 0.1236(3) -0.0649(7) 0.096(3) Uani 1 1 d . . .
H32 H 0.1054 0.1278 -0.0527 0.115 Uiso 1 1 calc R . .
C33 C 0.1737(8) 0.1205(2) -0.1621(6) 0.085(2) Uani 1 1 d . . .
C34 C 0.2842(7) 0.1135(2) -0.1746(6) 0.086(2) Uani 1 1 d . . .
H34 H 0.2856 0.1112 -0.2379 0.103 Uiso 1 1 calc R . .
C35 C 0.3911(7) 0.1100(2) -0.0945(6) 0.077(2) Uani 1 1 d . . .
H35 H 0.4643 0.1051 -0.1053 0.092 Uiso 1 1 calc R . .
C1A C 0.0576(7) 0.1226(2) -0.2508(6) 0.091(2) Uani 1 1 d . . .
H1A1 H 0.0657 0.1240 -0.3122 0.109 Uiso 1 1 calc R . .
C2A C 0.7634(15) 0.2365(2) -0.0021(10) 0.147(5) Uani 1 1 d . . .
H2A1 H 0.8259 0.2332 -0.0278 0.176 Uiso 1 1 calc R . .
N4 N 0.6267(6) 0.14784(14) 0.0792(5) 0.0755(17) Uani 1 1 d . . .
C41 C 0.5746(11) 0.1761(2) 0.0894(8) 0.106(3) Uani 1 1 d . . .
H41 H 0.5087 0.1763 0.1123 0.127 Uiso 1 1 calc R . .
C42 C 0.6198(14) 0.2058(2) 0.0651(9) 0.129(4) Uani 1 1 d . . .
H42 H 0.5858 0.2256 0.0749 0.154 Uiso 1 1 calc R . .
C43 C 0.7140(12) 0.2058(3) 0.0270(9) 0.111(3) Uani 1 1 d . . .
C45 C 0.7178(8) 0.1482(2) 0.0413(7) 0.090(2) Uani 1 1 d . . .
H45 H 0.7536 0.1286 0.0328 0.108 Uiso 1 1 calc R . .
C4 C 0.7587(10) 0.1769(3) 0.0151(9) 0.116(3) Uani 1 1 d . . .
H4 H 0.8205 0.1761 -0.0121 0.139 Uiso 1 1 calc R . .
O1W O 0.5000 0.1765(18) 0.7500 0.321(11) Uiso 0.50 2 d SP . .
O2W O 0.566(4) 0.2087(10) 0.737(4) 0.321(11) Uiso 0.50 1 d P . .
O3W O 0.716(4) 0.2049(9) 0.743(3) 0.321(11) Uiso 0.50 1 d P . .
O4W O 0.927(4) 0.2096(9) 0.786(3) 0.321(11) Uiso 0.50 1 d P . .
B2 B 0.873(2) 0.1974(6) 0.3770(19) 0.41(2) Uani 0.50 1 d PDU . .
F21 F 0.904(3) 0.2282(5) 0.410(3) 0.49(2) Uani 0.50 1 d PDU . .
F22 F 0.903(4) 0.1925(9) 0.297(2) 0.578(13) Uani 0.50 1 d PDU . .
F23 F 0.939(2) 0.1768(6) 0.449(2) 0.319(15) Uani 0.50 1 d PDU . .
F24 F 0.751(2) 0.1929(7) 0.356(3) 0.49(2) Uani 0.50 1 d PDU . .
B1 B 0.7571(7) 0.0693(2) 0.9165(6) 0.088(2) Uani 1 1 d DU . .
F11 F 0.8411(5) 0.09382(13) 0.9288(4) 0.1081(16) Uani 1 1 d DU A .
F12 F 0.6459(7) 0.0774(3) 0.8455(8) 0.198(5) Uani 0.83 1 d PDU A 1
F13 F 0.7350(11) 0.0647(2) 1.0007(6) 0.157(3) Uani 0.83 1 d PDU A 1
F14 F 0.7965(10) 0.0422(2) 0.8874(11) 0.185(4) Uani 0.83 1 d PDU A 1
F12B F 0.657(2) 0.0804(7) 0.934(3) 0.150 Uiso 0.17 1 d PDU A 2
F14B F 0.811(3) 0.0450(6) 0.981(3) 0.150 Uiso 0.17 1 d PDU A 2
F13B F 0.721(4) 0.0571(8) 0.8251(16) 0.150 Uiso 0.17 1 d PDU A 2
Cl1W Cl 0.9132(5) 0.01692(17) 0.6500(6) 0.236(3) Uani 1 1 d DU . .
C1W C 1.0000 0.0405(5) 0.7500 0.289(16) Uani 1 2 d SDU . .
H1W1 H 1.0560 0.0544 0.7311 0.347 Uiso 0.50 1 calc PR . .
H1W2 H 0.9440 0.0544 0.7689 0.347 Uiso 0.50 1 calc PR . .

loop_
_atom_site_aniso_label
_atom_site_aniso_U_11
_atom_site_aniso_U_22
_atom_site_aniso_U_33
_atom_site_aniso_U_23
_atom_site_aniso_U_13
_atom_site_aniso_U_12
Cu 0.0439(5) 0.0571(5) 0.0622(6) 0.0057(3) 0.0025(4) -0.0064(3)
Cl 0.0626(14) 0.0835(16) 0.0560(14) 0.000 0.0128(11) 0.000
N1 0.053(3) 0.060(3) 0.056(3) 0.000(2) 0.010(3) -0.008(2)
C11 0.069(4) 0.070(4) 0.057(4) 0.004(3) 0.023(3) 0.005(3)
C12 0.098(6) 0.065(5) 0.085(6) 0.013(4) 0.040(5) 0.014(4)
C13 0.125(8) 0.063(5) 0.095(6) -0.004(4) 0.056(6) -0.018(5)
C14 0.096(6) 0.069(5) 0.089(6) -0.005(4) 0.033(5) -0.026(4)
C15 0.070(5) 0.080(5) 0.072(5) 0.000(4) 0.022(4) -0.009(4)
N2 0.044(3) 0.081(4) 0.056(3) 0.005(3) 0.012(2) -0.002(3)
C21 0.055(4) 0.078(4) 0.052(4) 0.002(3) 0.008(3) 0.013(3)
C22 0.075(5) 0.100(6) 0.093(6) 0.015(5) 0.003(5) 0.022(5)
C23 0.064(6) 0.135(9) 0.103(7) 0.006(6) -0.010(5) 0.033(6)
C24 0.049(5) 0.139(9) 0.103(7) -0.021(6) 0.000(4) -0.013(5)
C25 0.051(4) 0.099(6) 0.078(5) -0.006(4) 0.000(4) -0.009(4)
N3 0.049(3) 0.072(3) 0.053(3) 0.004(3) 0.005(2) -0.002(2)
C31 0.061(5) 0.127(7) 0.060(5) -0.004(4) 0.009(4) 0.014(5)
C32 0.054(4) 0.135(8) 0.081(6) -0.009(5) 0.004(4) 0.020(5)
C33 0.076(5) 0.091(5) 0.063(5) -0.015(4) -0.005(4) -0.009(4)
C34 0.062(5) 0.128(7) 0.053(4) -0.006(4) 0.004(4) 0.005(4)
C35 0.056(4) 0.105(6) 0.060(5) -0.007(4) 0.010(3) -0.005(4)
C1A 0.076(5) 0.120(7) 0.062(5) 0.000(5) 0.006(4) 0.001(5)
C2A 0.192(13) 0.096(7) 0.134(10) 0.026(8) 0.038(9) -0.050(10)
N4 0.068(4) 0.062(4) 0.084(4) 0.003(3) 0.012(3) -0.013(3)
C41 0.142(9) 0.062(5) 0.137(9) 0.008(5) 0.077(8) -0.006(5)
C42 0.189(13) 0.073(6) 0.133(10) -0.002(6) 0.070(10) -0.009(7)
C43 0.132(9) 0.087(7) 0.121(8) 0.004(6) 0.054(7) -0.042(6)
C45 0.080(5) 0.085(5) 0.106(7) 0.013(5) 0.036(5) -0.015(4)
C4 0.102(7) 0.107(8) 0.146(10) 0.010(7) 0.055(7) -0.034(6)
B2 0.35(3) 0.32(3) 0.35(4) -0.08(4) -0.13(3) -0.12(6)
F21 0.30(4) 0.22(2) 0.81(7) 0.00(3) 0.05(4) -0.13(2)
F22 0.71(4) 0.56(3) 0.34(3) -0.03(3) 0.05(3) -0.521
F23 0.29(3) 0.27(2) 0.45(4) 0.07(3) 0.20(3) -0.07(2)
F24 0.39(3) 0.29(3) 0.56(5) 0.11(3) -0.10(3) -0.20(2)
B1 0.071(5) 0.097(5) 0.085(5) 0.005(5) 0.017(4) -0.020(4)
F11 0.096(3) 0.108(3) 0.114(4) 0.004(3) 0.031(3) -0.037(3)
F12 0.074(4) 0.288(12) 0.189(8) 0.114(9) -0.005(4) -0.041(5)
F13 0.230(9) 0.152(7) 0.108(4) -0.024(4) 0.084(5) -0.099(6)
F14 0.177(8) 0.138(5) 0.275(12) -0.093(7) 0.123(8) -0.053(5)
Cl1W 0.136(4) 0.243(6) 0.302(8) 0.062(5) 0.048(4) 0.003(3)
C1W 0.127(19) 0.17(2) 0.48(3) 0.000 0.01(2) 0.000

loop_
_atom_type_symbol
_atom_type_description
_atom_type_scat_dispersion_real
_atom_type_scat_dispersion_imag
_atom_type_scat_source
C C 0.0033 0.0016 'International Tables Vol C Tables 4.2.6.8 and 6.1.1.4'
B B 0.0013 0.0007 'International Tables Vol C Tables 4.2.6.8 and 6.1.1.4'
N N 0.0061 0.0033 'International Tables Vol C Tables 4.2.6.8 and 6.1.1.4'
F F 0.0171 0.0103 'International Tables Vol C Tables 4.2.6.8 and 6.1.1.4'
Cl Cl 0.1484 0.1585 'International Tables Vol C Tables 4.2.6.8 and 6.1.1.4'
Cu Cu 0.3201 1.2651 'International Tables Vol C Tables 4.2.6.8 and 6.1.1.4'
O O 0.0106 0.0060 'International Tables Vol C Tables 4.2.6.8 and 6.1.1.4'
H H 0.0000 0.0000 'International Tables Vol C Tables 4.2.6.8 and 6.1.1.4'

loop_
_geom_angle_atom_site_label_1
_geom_angle_atom_site_label_2
_geom_angle_atom_site_label_3
_geom_angle
_geom_angle_site_symmetry_1
_geom_angle_site_symmetry_3
N2 Cu N3 171.2(2) . .
N2 Cu N4 95.1(2) . .
N3 Cu N4 89.1(2) . .
N2 Cu N1 80.7(2) . .
N3 Cu N1 92.9(2) . .
N4 Cu N1 160.8(3) . .
N2 Cu Cl 88.90(17) . .
N3 Cu Cl 98.36(18) . .
N4 Cu Cl 97.2(2) . .
N1 Cu Cl 101.40(17) . .
Cu Cl Cu 139.51(12) 2_655 .
C15 N1 C11 117.4(6) . .
C15 N1 Cu 128.0(5) . .
C11 N1 Cu 114.6(4) . .
N1 C11 C12 120.6(7) . .
N1 C11 C21 114.3(6) . .
C12 C11 C21 125.1(7) . .
C11 C12 C13 120.2(8) . .
C14 C13 C12 118.8(8) . .
C15 C14 C13 118.5(8) . .
C14 C15 N1 124.5(8) . .
C25 N2 C21 119.5(6) . .
C25 N2 Cu 126.2(5) . .
C21 N2 Cu 113.7(4) . .
N2 C21 C22 121.3(7) . .
N2 C21 C11 116.6(6) . .
C22 C21 C11 122.0(7) . .
C23 C22 C21 118.5(9) . .
C24 C23 C22 119.6(8) . .
C23 C24 C25 119.5(8) . .
N2 C25 C24 121.5(8) . .
C35 N3 C31 117.5(6) . .
C35 N3 Cu 120.3(5) . .
C31 N3 Cu 122.2(5) . .
N3 C31 C32 121.8(8) . .
C31 C32 C33 119.5(8) . .
C34 C33 C32 117.1(7) . .
C34 C33 C1A 118.6(8) . .
C32 C33 C1A 124.3(8) . .
C35 C34 C33 119.9(8) . .
N3 C35 C34 124.1(8) . .
C1A C1A C33 124.6(11) 2_554 .
C2A C2A C43 131(2) 7_655 .
C41 N4 C45 118.7(7) . .
C41 N4 Cu 120.1(6) . .
C45 N4 Cu 121.1(6) . .
N4 C41 C42 119.7(10) . .
C43 C42 C41 120.6(10) . .
C4 C43 C42 116.9(9) . .
C4 C43 C2A 120.3(12) . .
C42 C43 C2A 122.8(12) . .
N4 C45 C4 121.4(10) . .
C43 C4 C45 122.6(11) . .
O2W O1W O2W 65(4) . 2_656
O1W O2W O2W 57(2) . 2_656
O1W O2W O3W 116(3) . .
O2W O2W O3W 164(6) 2_656 .
F24 B2 F23 109.4(13) . .
F24 B2 F22 111.3(13) . .
F23 B2 F22 109.7(13) . .
F24 B2 F21 109.1(13) . .
F23 B2 F21 108.0(13) . .
F22 B2 F21 109.3(13) . .
F14 B1 F13B 52.1(17) . .
F14 B1 F12B 139.3(13) . .
F13B B1 F12B 110.0(12) . .
F14 B1 F13 111.7(8) . .
F13B B1 F13 139.1(13) . .
F12B B1 F13 54.3(17) . .
F14 B1 F14B 58.9(17) . .
F13B B1 F14B 108.2(12) . .
F12B B1 F14B 108.6(12) . .
F13 B1 F14B 57.1(17) . .
F14 B1 F11 110.6(7) . .
F13B B1 F11 110.8(11) . .
F12B B1 F11 110.0(11) . .
F13 B1 F11 110.1(7) . .
F14B B1 F11 109.2(11) . .
F14 B1 F12 107.3(8) . .
F13B B1 F12 58.2(18) . .
F12B B1 F12 55.3(18) . .
F13 B1 F12 106.7(8) . .
F14B B1 F12 140.4(13) . .
F11 B1 F12 110.3(7) . .
Cl1W C1W Cl1W 112.1(11) 2_756 .

loop_
_geom_bond_atom_site_label_1
_geom_bond_atom_site_label_2
_geom_bond_distance
_geom_bond_site_symmetry_2
Cu N2 2.012(5) .
Cu N3 2.014(5) .
Cu N4 2.014(6) .
Cu N1 2.025(5) .
Cu Cl 2.5106(15) .
Cl Cu 2.5106(15) 2_655
N1 C15 1.347(9) .
N1 C11 1.349(9) .
C11 C12 1.364(10) .
C11 C21 1.452(10) .
C12 C13 1.376(12) .
C13 C14 1.366(13) .
C14 C15 1.326(11) .
N2 C25 1.329(9) .
N2 C21 1.349(9) .
C21 C22 1.393(10) .
C22 C23 1.381(14) .
C23 C24 1.362(15) .
C24 C25 1.389(12) .
N3 C35 1.332(10) .
N3 C31 1.336(10) .
C31 C32 1.391(11) .
C32 C33 1.397(12) .
C33 C34 1.373(12) .
C33 C1A 1.477(11) .
C34 C35 1.353(11) .
C1A C1A 1.329(17) 2_554
C2A C2A 1.15(2) 7_655
C2A C43 1.499(13) .
N4 C41 1.332(11) .
N4 C45 1.345(11) .
C41 C42 1.413(13) .
C42 C43 1.381(16) .
C43 C4 1.320(15) .
C45 C4 1.365(13) .
O1W O2W 1.56(5) .
O1W O2W 1.56(5) 2_656
O2W O2W 1.68(9) 2_656
O2W O3W 1.70(5) .
B2 F24 1.336(14) .
B2 F23 1.341(14) .
B2 F22 1.341(14) .
B2 F21 1.342(14) .
B1 F14 1.323(9) .
B1 F13B 1.333(13) .
B1 F12B 1.338(13) .
B1 F13 1.349(9) .
B1 F14B 1.352(13) .
B1 F11 1.353(8) .
B1 F12 1.354(9) .
Cl1W C1W 1.721(9) .
C1W Cl1W 1.721(9) 2_756
